data_7042849
loop_
_publ_author_name
'Murray, Keith S.'
'Phonsri, Wasinee'
'Macedo, David'
'Davies, Casey G.'
'Jameson, Guy N. L.'
'Moubaraki, Boujemaa'

_publ_section_title
;
 Heteroleptic Iron(III) Schiff Base Spin Crossover Complexes; Halogen
 Substitution, Solvent Loss and Crystallite Size Effects
;
_journal_name_full 'Dalton Trans.'
_journal_paper_doi 10.1039/C7DT00947J
_journal_year 2017
_chemical_formula_sum 'C58 H49 F2 Fe2 N15 O4 S2'
_chemical_formula_weight 1233.94
_chemical_name_common '[Fe(qsal-F)(thsa)]2.5MeCN'
_chemical_name_systematic
;
 ?
;
_space_group_crystal_system triclinic
_space_group_IT_number 2
_space_group_name_Hall '-P 1'
_space_group_name_H-M_alt 'P -1'
_symmetry_space_group_name_Hall '-P 1'
_symmetry_space_group_name_H-M 'P -1'
_atom_sites_solution_hydrogens geom
_atom_sites_solution_primary direct
_atom_sites_solution_secondary difmap
_audit_creation_method SHELXL-2013
_audit_update_record
;
2017-01-23 deposited with the CCDC.
2017-05-01 downloaded from the CCDC.
;
_cell_angle_alpha 60.35(3)
_cell_angle_beta 109.39(3)
_cell_angle_gamma 110.82(3)
_cell_formula_units_Z 2
_cell_length_a 13.028(3)
_cell_length_b 16.447(3)
_cell_length_c 16.435(3)
_cell_measurement_reflns_used 15730
_cell_measurement_temperature 100(2)
_cell_measurement_theta_max 31.792
_cell_measurement_theta_min 0.820
_cell_volume 2807.3(13)
_computing_cell_refinement 'XDS (Kabsch, 1993)'
_computing_data_collection 'BluIce (McPhillips, 2002)'
_computing_data_reduction 'XDS (Kabsch, 1993)'
_computing_molecular_graphics X-SEED
_computing_publication_material 'XCIF V6.12 (BrukerAXS, 2001).'
_computing_structure_refinement 'SHELXL-2013 (Sheldrick, 2013)'
_computing_structure_solution 'ShelXT (Sheldrick, 2015)'
_diffrn_ambient_temperature 100(2)
_diffrn_measured_fraction_theta_full 0.988
_diffrn_measured_fraction_theta_max 0.820
_diffrn_measurement_device_type 'ADSC Quantum 210r'
_diffrn_measurement_method 'Phi Scan'
_diffrn_radiation_type Synchrotron
_diffrn_radiation_wavelength 0.71073
_diffrn_reflns_av_R_equivalents 0.0764
_diffrn_reflns_av_unetI/netI 0.0564
_diffrn_reflns_Laue_measured_fraction_full 0.988
_diffrn_reflns_Laue_measured_fraction_max 0.820
_diffrn_reflns_limit_h_max 18
_diffrn_reflns_limit_h_min -18
_diffrn_reflns_limit_k_max 23
_diffrn_reflns_limit_k_min -23
_diffrn_reflns_limit_l_max 24
_diffrn_reflns_limit_l_min -24
_diffrn_reflns_number 60189
_diffrn_reflns_point_group_measured_fraction_full 0.988
_diffrn_reflns_point_group_measured_fraction_max 0.820
_diffrn_reflns_theta_full 27.500
_diffrn_reflns_theta_max 31.792
_diffrn_reflns_theta_min 1.453
_diffrn_source 'MX1, Australian Synchrotron'
_exptl_absorpt_coefficient_mu 0.660
_exptl_absorpt_correction_T_max 0.987
_exptl_absorpt_correction_T_min 0.977
_exptl_absorpt_correction_type multi-scan
_exptl_absorpt_process_details 'XScale within XDS'
_exptl_crystal_colour Black
_exptl_crystal_density_diffrn 1.460
_exptl_crystal_description Block
_exptl_crystal_F_000 1272
_exptl_crystal_size_max 0.05
_exptl_crystal_size_mid 0.03
_exptl_crystal_size_min 0.02
_refine_diff_density_max 1.093
_refine_diff_density_min -1.272
_refine_diff_density_rms 0.116
_refine_ls_extinction_method none
_refine_ls_goodness_of_fit_ref 1.095
_refine_ls_hydrogen_treatment constr
_refine_ls_matrix_type full
_refine_ls_number_parameters 813
_refine_ls_number_reflns 15730
_refine_ls_number_restraints 31
_refine_ls_restrained_S_all 1.094
_refine_ls_R_factor_all 0.1246
_refine_ls_R_factor_gt 0.0862
_refine_ls_shift/su_max 0.000
_refine_ls_shift/su_mean 0.000
_refine_ls_structure_factor_coef Fsqd
_refine_ls_weighting_details
;
 w=1/[\s^2^(Fo^2^)+(0.0821P)^2^+11.1543P]
 where P=(Fo^2^+2Fc^2^)/3
;
_refine_ls_weighting_scheme calc
_refine_ls_wR_factor_gt 0.2150
_refine_ls_wR_factor_ref 0.2432
_reflns_Friedel_coverage 0.000
_reflns_number_gt 10896
_reflns_number_total 15730
_reflns_threshold_expression 'I > 2\s(I)'
_cod_data_source_file c7dt00947j2.cif
_cod_data_source_block 100K_a
_cod_depositor_comments
;
The following automatic conversions were performed:

'_exptl_absorpt_correction_type' value 'Multi-Scan' changed to
'multi-scan' according to
/home/data/users/saulius/crontab/automatic-downloads/rss-feeds/RSC/lib/dictionaries/cif_core.dic
dictionary named 'cif_core.dic' version 2.4.2 from 2011-04-26.

Automatic conversion script
Id: cif_fix_values 4973 2017-02-22 13:04:09Z antanas 
;
_cod_original_cell_volume 2807.3(14)
_cod_database_code 7042849
_shelx_space_group_comment
;
The symmetry employed for this shelxl refinement is uniquely defined
by the following loop, which should always be used as a source of
symmetry information in preference to the above space-group names.
They are only intended as comments.
;
_shelxl_version_number 2013-2

loop_
_space_group_symop_operation_xyz
'x, y, z'
'-x, -y, -z'

loop_
_atom_site_label
_atom_site_type_symbol
_atom_site_fract_x
_atom_site_fract_y
_atom_site_fract_z
_atom_site_U_iso_or_equiv
_atom_site_adp_type
_atom_site_occupancy
_atom_site_site_symmetry_order
_atom_site_calc_flag
_atom_site_refinement_flags_posn
_atom_site_refinement_flags_adp
_atom_site_refinement_flags_occupancy
_atom_site_disorder_assembly
_atom_site_disorder_group
Fe1 Fe 0.59175(5) 0.20973(4) 0.53460(4) 0.02755(15) Uani 1 1 d . . . . .
Fe2 Fe 0.52185(6) 0.75221(5) -0.07476(5) 0.03213(16) Uani 1 1 d . . . . .
S1 S 0.48534(10) 0.21014(8) 0.39658(7) 0.0296(2) Uani 1 1 d . . . . .
S2 S 0.63967(11) 0.75750(8) 0.06939(8) 0.0351(3) Uani 1 1 d . . . . .
O1 O 0.7231(3) 0.2202(2) 0.5021(2) 0.0323(7) Uani 1 1 d . . . . .
F1 F 0.9168(3) -0.0643(2) 0.5846(3) 0.0562(9) Uani 1 1 d . . . . .
O4 O 0.4091(3) 0.7246(3) -0.1720(2) 0.0395(8) Uani 1 1 d . . . . .
O2 O 0.6743(3) 0.2078(2) 0.6552(2) 0.0363(7) Uani 1 1 d . . . . .
N1 N 0.5520(3) 0.0710(3) 0.5945(2) 0.0275(7) Uani 1 1 d . . . . .
N8 N 0.5126(3) 0.5756(3) 0.1186(2) 0.0306(8) Uani 1 1 d . . . . .
N4 N 0.5674(3) 0.3949(3) 0.3712(2) 0.0298(7) Uani 1 1 d . . . . .
O3 O 0.6341(3) 0.7439(3) -0.1232(4) 0.0566(11) Uani 1 1 d . . . . .
N9 N 0.4706(3) 0.6090(3) 0.0206(2) 0.0286(7) Uani 1 1 d . . . . .
N5 N 0.4547(3) 0.3693(3) 0.2414(2) 0.0325(8) Uani 1 1 d . . . . .
H5A H 0.4613 0.4317 0.2074 0.039 Uiso 1 1 calc R U . . .
H5B H 0.4139 0.3295 0.2154 0.039 Uiso 1 1 calc R U . . .
N10 N 0.6309(4) 0.6119(3) 0.2398(3) 0.0361(9) Uani 1 1 d . . . . .
H10A H 0.6068 0.5527 0.2808 0.043 Uiso 1 1 calc R U . . .
H10B H 0.6824 0.6531 0.2602 0.043 Uiso 1 1 calc R U . . .
N2 N 0.4564(3) 0.1952(3) 0.5752(2) 0.0308(8) Uani 1 1 d . . . . .
N3 N 0.6195(3) 0.3493(3) 0.4666(2) 0.0292(7) Uani 1 1 d . . . . .
N6 N 0.5823(4) 0.9028(3) -0.1360(3) 0.0391(9) Uani 1 1 d . . . . .
N7 N 0.4049(4) 0.8004(4) -0.0560(3) 0.0455(10) Uani 1 1 d . . . . .
C9 C 0.3916(4) -0.0634(3) 0.6607(3) 0.0317(9) Uani 1 1 d . . . . .
H9 H 0.4226 -0.1108 0.6669 0.038 Uiso 1 1 calc R U . . .
F2 F 1.0355(4) 0.9807(5) -0.2110(3) 0.1029(19) Uani 1 1 d . . . . .
C10 C 0.2884(4) -0.0913(4) 0.6894(3) 0.0345(10) Uani 1 1 d . . . . .
H10 H 0.2507 -0.1573 0.7146 0.041 Uiso 1 1 calc R U . . .
C8 C 0.4467(4) 0.0313(3) 0.6243(3) 0.0289(8) Uani 1 1 d . . . . .
C47 C 0.4002(4) 0.5425(3) -0.0036(3) 0.0303(9) Uani 1 1 d . . . . .
H47 H 0.3881 0.4793 0.0461 0.036 Uiso 1 1 calc R U . . .
C12 C 0.2964(4) 0.0749(4) 0.6438(3) 0.0338(9) Uani 1 1 d . . . . .
C1 C 0.7639(4) 0.1477(3) 0.5232(3) 0.0302(9) Uani 1 1 d . . . . .
C24 C 0.5071(4) 0.3348(3) 0.3335(3) 0.0284(8) Uani 1 1 d . . . . .
C7 C 0.6128(4) 0.0159(3) 0.6076(3) 0.0303(9) Uani 1 1 d . . . . .
H7 H 0.5867 -0.0516 0.6413 0.036 Uiso 1 1 calc R U . . .
C46 C 0.3380(4) 0.5537(3) -0.0978(3) 0.0328(9) Uani 1 1 d . . . . .
C41 C 0.3435(4) 0.6450(4) -0.1781(3) 0.0352(10) Uani 1 1 d . . . . .
C11 C 0.2426(4) -0.0233(4) 0.6811(3) 0.0350(10) Uani 1 1 d . . . . .
H11 H 0.1735 -0.0431 0.7007 0.042 Uiso 1 1 calc R U . . .
C16 C 0.3989(4) 0.1017(3) 0.6138(3) 0.0294(8) Uani 1 1 d . . . . .
C17 C 0.7442(4) 0.2823(4) 0.6686(3) 0.0349(10) Uani 1 1 d . . . . .
C40 C 0.4241(5) 0.8955(4) -0.0861(3) 0.0406(11) Uani 1 1 d . . . . .
C6 C 0.7150(4) 0.0489(3) 0.5752(3) 0.0308(9) Uani 1 1 d . . . . .
C42 C 0.2757(4) 0.6470(5) -0.2660(3) 0.0484(14) Uani 1 1 d . . . . .
H42 H 0.2763 0.7071 -0.3205 0.058 Uiso 1 1 calc R U . . .
C48 C 0.5888(4) 0.6396(3) 0.1451(3) 0.0314(9) Uani 1 1 d . . . . .
C23 C 0.6868(4) 0.4073(3) 0.5024(3) 0.0326(9) Uani 1 1 d . . . . .
H23 H 0.6946 0.4742 0.4625 0.039 Uiso 1 1 calc R U . . .
C22 C 0.7522(4) 0.3793(4) 0.5990(3) 0.0334(9) Uani 1 1 d . . . . .
C32 C 0.5188(5) 0.9540(4) -0.1301(3) 0.0405(11) Uani 1 1 d . . . . .
C2 C 0.8643(4) 0.1700(4) 0.4924(3) 0.0368(10) Uani 1 1 d . . . . .
H2 H 0.8977 0.2354 0.4569 0.044 Uiso 1 1 calc R U . . .
C31 C 0.6768(5) 0.9451(4) -0.1629(3) 0.0441(12) Uani 1 1 d . . . . .
H31 H 0.6983 1.0130 -0.1849 0.053 Uiso 1 1 calc R U . . .
C21 C 0.8298(4) 0.4537(4) 0.6218(4) 0.0382(10) Uani 1 1 d . . . . .
H21 H 0.8343 0.5185 0.5752 0.046 Uiso 1 1 calc R U . . .
C4 C 0.8659(4) 0.0054(4) 0.5640(4) 0.0406(11) Uani 1 1 d . . . . .
C3 C 0.9143(4) 0.1005(4) 0.5123(3) 0.0398(11) Uani 1 1 d . . . . .
H3 H 0.9814 0.1172 0.4909 0.048 Uiso 1 1 calc R U . . .
C13 C 0.2584(4) 0.1497(4) 0.6350(4) 0.0415(11) Uani 1 1 d . . . . .
H13 H 0.1903 0.1358 0.6539 0.050 Uiso 1 1 calc R U . . .
C5 C 0.7687(4) -0.0210(4) 0.5941(3) 0.0375(10) Uani 1 1 d . . . . .
H5 H 0.7366 -0.0872 0.6281 0.045 Uiso 1 1 calc R U . . .
C45 C 0.2675(4) 0.4711(4) -0.1094(4) 0.0412(11) Uani 1 1 d . . . . .
H45 H 0.2635 0.4105 -0.0553 0.049 Uiso 1 1 calc R U . . .
N12 N 1.1423(5) 0.2909(5) 0.6698(5) 0.0704(17) Uani 1 1 d . . . . .
N11 N 0.8563(5) 0.9978(5) 0.0002(5) 0.0659(15) Uani 1 1 d . . . . .
C30 C 0.7535(5) 0.9004(5) -0.1631(4) 0.0479(13) Uani 1 1 d . . . . .
C19 C 0.8933(5) 0.3412(4) 0.7772(4) 0.0457(12) Uani 1 1 d . . . . .
H19 H 0.9423 0.3280 0.8375 0.055 Uiso 1 1 calc R U . . .
C20 C 0.8988(4) 0.4353(4) 0.7094(4) 0.0448(12) Uani 1 1 d . . . . .
H20 H 0.9499 0.4867 0.7234 0.054 Uiso 1 1 calc R U . . .
C15 C 0.4197(4) 0.2635(4) 0.5690(4) 0.0385(10) Uani 1 1 d . . . . .
H15 H 0.4610 0.3283 0.5436 0.046 Uiso 1 1 calc R U . . .
C43 C 0.2087(5) 0.5642(5) -0.2750(4) 0.0539(16) Uani 1 1 d . . . . .
H43 H 0.1652 0.5681 -0.3354 0.065 Uiso 1 1 calc R U . . .
C14 C 0.3199(5) 0.2421(4) 0.5993(4) 0.0434(12) Uani 1 1 d . . . . .
H14 H 0.2954 0.2924 0.5949 0.052 Uiso 1 1 calc R U . . .
C33 C 0.5395(6) 1.0523(4) -0.1625(4) 0.0520(14) Uani 1 1 d . . . . .
H33 H 0.6005 1.0934 -0.1940 0.062 Uiso 1 1 calc R U . . .
C36 C 0.3529(5) 0.9369(5) -0.0748(4) 0.0482(13) Uani 1 1 d . . . . .
C51 C 1.0685(5) 0.3216(5) 0.6187(4) 0.0480(13) Uani 1 1 d . . . . .
C25 C 0.7303(5) 0.8028(5) -0.1405(4) 0.0511(14) Uani 1 1 d . . . . .
C18 C 0.8172(5) 0.2659(4) 0.7583(4) 0.0435(11) Uani 1 1 d . . . . .
H18 H 0.8139 0.2019 0.8064 0.052 Uiso 1 1 calc R U . . .
C35 C 0.3796(6) 1.0368(5) -0.1068(4) 0.0542(15) Uani 1 1 d . . . . .
H35 H 0.3344 1.0657 -0.0988 0.065 Uiso 1 1 calc R U . . .
C44 C 0.2044(5) 0.4752(5) -0.1964(4) 0.0523(14) Uani 1 1 d . . . . .
H44 H 0.1585 0.4183 -0.2027 0.063 Uiso 1 1 calc R U . . .
C34 C 0.4692(6) 1.0924(4) -0.1489(4) 0.0552(16) Uani 1 1 d . . . . .
H34 H 0.4859 1.1601 -0.1699 0.066 Uiso 1 1 calc R U . . .
C37 C 0.2612(5) 0.8729(5) -0.0315(5) 0.0584(16) Uani 1 1 d . . . . .
H37 H 0.2118 0.8974 -0.0227 0.070 Uiso 1 1 calc R U . . .
C39 C 0.3153(5) 0.7427(5) -0.0163(6) 0.0613(18) Uani 1 1 d . . . . .
H39 H 0.3013 0.6756 0.0030 0.074 Uiso 1 1 calc R U . . .
N13 N 0.0792(5) 0.3244(4) 0.3907(5) 0.0757(19) Uani 1 1 d . . . . .
C29 C 0.8587(6) 0.9600(6) -0.1868(4) 0.0652(19) Uani 1 1 d . . . . .
H29 H 0.8752 1.0268 -0.2034 0.078 Uiso 1 1 calc R U . . .
C52 C 0.9745(5) 0.3608(5) 0.5511(6) 0.0627(17) Uani 1 1 d . . . . .
H52A H 0.9906 0.3942 0.4865 0.094 Uiso 1 1 calc R U . . .
H52B H 0.9621 0.4064 0.5669 0.094 Uiso 1 1 calc R U . . .
H52C H 0.9073 0.3085 0.5541 0.094 Uiso 1 1 calc R U . . .
C28 C 0.9358(6) 0.9211(8) -0.1859(5) 0.077(3) Uani 1 1 d . . . . .
C55 C 0.1438(5) 0.3074(4) 0.3713(5) 0.0524(14) Uani 1 1 d . . . . .
C26 C 0.8160(5) 0.7665(6) -0.1404(5) 0.0651(19) Uani 1 1 d . . . . .
H26 H 0.8021 0.7001 -0.1245 0.078 Uiso 1 1 calc R U . . .
C27 C 0.9155(6) 0.8248(8) -0.1624(6) 0.075(2) Uani 1 1 d . . . . .
H27 H 0.9712 0.7996 -0.1618 0.090 Uiso 1 1 calc R U . . .
C50 C 0.9290(6) 0.8392(5) 0.0896(6) 0.073(2) Uani 1 1 d . . . . .
H50A H 0.8878 0.7983 0.0560 0.110 Uiso 1 1 calc R U . . .
H50B H 0.9188 0.8042 0.1560 0.110 Uiso 1 1 calc R U . . .
H50C H 1.0088 0.8569 0.0880 0.110 Uiso 1 1 calc R U . . .
C49 C 0.8870(6) 0.9258(5) 0.0432(5) 0.0582(15) Uani 1 1 d . . . . .
C38 C 0.2418(6) 0.7764(6) -0.0020(6) 0.071(2) Uani 1 1 d . . . . .
H38 H 0.1798 0.7333 0.0276 0.085 Uiso 1 1 calc R U . . .
C60 C 0.628(2) 0.425(3) 0.7324(15) 0.073(7) Uani 0.517(3) 1 d D . P A 2
H60A H 0.7054 0.4265 0.7372 0.110 Uiso 0.517(3) 1 calc R U P A 2
H60B H 0.5874 0.3590 0.7655 0.110 Uiso 0.517(3) 1 calc R U P A 2
H60C H 0.6274 0.4645 0.7618 0.110 Uiso 0.517(3) 1 calc R U P A 2
C56 C 0.2263(8) 0.2892(7) 0.3485(6) 0.086(3) Uani 1 1 d . . . . .
H56A H 0.2021 0.2938 0.2835 0.130 Uiso 1 1 calc R U . . .
H56B H 0.2373 0.2244 0.3935 0.130 Uiso 1 1 calc R U . . .
H56C H 0.2968 0.3366 0.3529 0.130 Uiso 1 1 calc R U . . .
N15 N 0.5322(9) 0.4946(7) 0.5514(7) 0.058(3) Uani 0.517(3) 1 d D . P A 2
C61 C 0.5729(10) 0.4651(9) 0.6306(8) 0.053(3) Uani 0.517(3) 1 d D . P A 2
N17 N 0.8561(12) 0.5049(17) 0.8898(12) 0.173(10) Uani 0.634(3) 1 d D . P B 5
C63 C 0.2800(11) 0.5291(11) 0.1857(10) 0.067(4) Uani 0.526(3) 1 d D . P C 3
C62 C 0.366(3) 0.565(3) 0.254(3) 0.118(15) Uani 0.526(3) 1 d D . P C 3
H62A H 0.4220 0.6194 0.2204 0.177 Uiso 0.526(3) 1 calc R U P C 3
H62B H 0.4016 0.5133 0.3047 0.177 Uiso 0.526(3) 1 calc R U P C 3
H62C H 0.3296 0.5857 0.2820 0.177 Uiso 0.526(3) 1 calc R U P C 3
C64 C 1.0611(14) 0.6037(18) 0.8680(19) 0.140(12) Uani 0.634(3) 1 d D . P B 5
H64A H 1.1067 0.6010 0.9298 0.210 Uiso 0.634(3) 1 calc R U P B 5
H64B H 1.0572 0.6704 0.8240 0.210 Uiso 0.634(3) 1 calc R U P B 5
H64C H 1.0951 0.5795 0.8418 0.210 Uiso 0.634(3) 1 calc R U P B 5
C65 C 0.9468(12) 0.5436(13) 0.8806(11) 0.096(5) Uani 0.634(3) 1 d D . P B 5
N16 N 0.2197(11) 0.5041(12) 0.1294(10) 0.089(5) Uani 0.526(3) 1 d D . P C 3
N18 N -0.010(2) 0.6069(15) 0.0329(19) 0.104(8) Uani 0.323(3) 1 d D U P D 4
C67 C -0.035(3) 0.5243(15) 0.072(2) 0.093(8) Uani 0.323(3) 1 d D U P D 4
C66 C -0.063(3) 0.4190(12) 0.1311(19) 0.039(5) Uani 0.323(3) 1 d D U P D 4
H66A H -0.0731 0.4064 0.1931 0.059 Uiso 0.323(3) 1 calc R U P D 4
H66B H -0.0022 0.3917 0.1405 0.059 Uiso 0.323(3) 1 calc R U P D 4
H66C H -0.1326 0.3892 0.0988 0.059 Uiso 0.323(3) 1 calc R U P D 4

loop_
_atom_site_aniso_label
_atom_site_aniso_U_11
_atom_site_aniso_U_22
_atom_site_aniso_U_33
_atom_site_aniso_U_23
_atom_site_aniso_U_13
_atom_site_aniso_U_12
Fe1 0.0345(3) 0.0304(3) 0.0174(3) -0.0035(2) 0.0082(2) 0.0140(2)
Fe2 0.0351(3) 0.0260(3) 0.0342(3) -0.0073(2) 0.0101(3) 0.0113(2)
S1 0.0407(6) 0.0280(5) 0.0205(4) -0.0046(4) 0.0084(4) 0.0147(4)
S2 0.0445(6) 0.0274(5) 0.0248(5) -0.0058(4) 0.0054(4) 0.0082(5)
O1 0.0381(16) 0.0324(16) 0.0243(14) -0.0028(12) 0.0115(12) 0.0148(13)
F1 0.063(2) 0.0539(19) 0.065(2) -0.0134(16) 0.0267(17) 0.0323(17)
O4 0.0443(19) 0.047(2) 0.0193(14) 0.0005(13) 0.0105(13) 0.0200(16)
O2 0.0417(18) 0.0388(17) 0.0216(14) -0.0066(13) 0.0078(13) 0.0100(14)
N1 0.0341(18) 0.0314(17) 0.0169(15) -0.0036(13) 0.0076(13) 0.0150(14)
N8 0.0393(19) 0.0295(18) 0.0156(15) -0.0028(13) 0.0039(13) 0.0114(15)
N4 0.040(2) 0.0286(17) 0.0186(15) -0.0037(13) 0.0055(14) 0.0153(15)
O3 0.044(2) 0.069(3) 0.086(3) -0.054(3) 0.009(2) 0.018(2)
N9 0.0365(19) 0.0296(17) 0.0171(15) -0.0026(13) 0.0070(13) 0.0144(15)
N5 0.045(2) 0.0306(18) 0.0194(16) -0.0057(14) 0.0043(15) 0.0159(16)
N10 0.045(2) 0.0329(19) 0.0224(17) -0.0086(15) 0.0039(15) 0.0069(17)
N2 0.041(2) 0.0325(18) 0.0229(16) -0.0086(14) 0.0102(14) 0.0136(16)
N3 0.0354(19) 0.0341(19) 0.0198(16) -0.0077(14) 0.0069(13) 0.0143(15)
N6 0.051(2) 0.046(2) 0.0235(18) -0.0147(17) 0.0051(16) 0.0174(19)
N7 0.047(2) 0.052(3) 0.053(3) -0.028(2) 0.015(2) 0.014(2)
C9 0.039(2) 0.033(2) 0.0215(19) -0.0057(16) 0.0090(16) 0.0120(18)
F2 0.060(3) 0.180(6) 0.066(3) -0.048(3) 0.032(2) 0.013(3)
C10 0.041(2) 0.038(2) 0.0220(19) -0.0046(17) 0.0110(17) 0.0139(19)
C8 0.038(2) 0.033(2) 0.0165(17) -0.0032(15) 0.0083(15) 0.0163(18)
C47 0.037(2) 0.029(2) 0.0238(19) -0.0065(16) 0.0066(16) 0.0131(17)
C12 0.037(2) 0.045(3) 0.0244(19) -0.0119(18) 0.0111(17) 0.015(2)
C1 0.036(2) 0.036(2) 0.0203(18) -0.0070(16) 0.0073(16) 0.0167(18)
C24 0.034(2) 0.030(2) 0.0193(17) -0.0030(15) 0.0088(15) 0.0130(17)
C7 0.042(2) 0.030(2) 0.0224(18) -0.0055(16) 0.0100(17) 0.0166(18)
C46 0.037(2) 0.042(2) 0.0222(19) -0.0100(17) 0.0043(16) 0.0179(19)
C41 0.035(2) 0.047(3) 0.023(2) -0.0052(18) 0.0117(17) 0.017(2)
C11 0.039(2) 0.046(3) 0.0229(19) -0.0093(18) 0.0113(17) 0.016(2)
C16 0.035(2) 0.033(2) 0.0209(18) -0.0070(16) 0.0100(16) 0.0119(17)
C17 0.037(2) 0.044(3) 0.024(2) -0.0104(18) 0.0099(17) 0.013(2)
C40 0.048(3) 0.054(3) 0.031(2) -0.024(2) 0.002(2) 0.022(2)
C6 0.040(2) 0.031(2) 0.0221(18) -0.0050(16) 0.0126(16) 0.0128(18)
C42 0.040(3) 0.077(4) 0.021(2) -0.006(2) 0.0077(19) 0.026(3)
C48 0.039(2) 0.032(2) 0.0215(19) -0.0035(16) 0.0100(16) 0.0138(18)
C23 0.037(2) 0.034(2) 0.026(2) -0.0077(17) 0.0106(17) 0.0115(18)
C22 0.033(2) 0.041(2) 0.029(2) -0.0148(18) 0.0094(17) 0.0087(19)
C32 0.057(3) 0.050(3) 0.022(2) -0.0164(19) 0.0002(19) 0.025(2)
C2 0.036(2) 0.043(3) 0.026(2) -0.0053(18) 0.0116(17) 0.013(2)
C31 0.052(3) 0.055(3) 0.024(2) -0.013(2) 0.010(2) 0.014(2)
C21 0.041(2) 0.040(3) 0.035(2) -0.015(2) 0.0133(19) 0.008(2)
C4 0.045(3) 0.047(3) 0.038(2) -0.013(2) 0.012(2) 0.025(2)
C3 0.037(2) 0.054(3) 0.030(2) -0.011(2) 0.0113(18) 0.018(2)
C13 0.043(3) 0.051(3) 0.039(3) -0.015(2) 0.016(2) 0.019(2)
C5 0.046(3) 0.037(2) 0.033(2) -0.0071(19) 0.012(2) 0.020(2)
C45 0.041(3) 0.053(3) 0.035(2) -0.021(2) 0.004(2) 0.017(2)
N12 0.055(3) 0.108(5) 0.064(4) -0.047(4) 0.003(3) 0.027(3)
N11 0.063(3) 0.087(4) 0.077(4) -0.051(4) 0.010(3) 0.029(3)
C30 0.046(3) 0.072(4) 0.031(2) -0.023(3) 0.011(2) 0.015(3)
C19 0.042(3) 0.056(3) 0.035(3) -0.018(2) 0.002(2) 0.013(2)
C20 0.038(3) 0.053(3) 0.039(3) -0.020(2) 0.008(2) 0.006(2)
C15 0.047(3) 0.038(2) 0.039(2) -0.015(2) 0.016(2) 0.014(2)
C43 0.035(3) 0.102(5) 0.035(3) -0.037(3) 0.002(2) 0.021(3)
C14 0.051(3) 0.045(3) 0.048(3) -0.017(2) 0.020(2) 0.019(2)
C33 0.084(4) 0.050(3) 0.025(2) -0.009(2) 0.008(2) 0.031(3)
C36 0.062(3) 0.063(4) 0.036(3) -0.028(3) -0.002(2) 0.032(3)
C51 0.044(3) 0.065(4) 0.050(3) -0.037(3) 0.011(2) 0.008(3)
C25 0.041(3) 0.086(5) 0.051(3) -0.047(3) -0.002(2) 0.025(3)
C18 0.049(3) 0.044(3) 0.031(2) -0.008(2) 0.009(2) 0.014(2)
C35 0.081(4) 0.064(4) 0.033(3) -0.022(3) -0.001(3) 0.043(3)
C44 0.042(3) 0.083(4) 0.043(3) -0.037(3) 0.002(2) 0.018(3)
C34 0.093(5) 0.046(3) 0.031(3) -0.012(2) -0.003(3) 0.043(3)
C37 0.052(3) 0.083(5) 0.064(4) -0.038(4) 0.013(3) 0.030(3)
C39 0.051(3) 0.069(4) 0.094(5) -0.047(4) 0.038(3) 0.006(3)
N13 0.070(4) 0.061(4) 0.102(5) -0.018(3) 0.051(4) 0.015(3)
C29 0.063(4) 0.095(5) 0.035(3) -0.027(3) 0.018(3) 0.009(4)
C52 0.047(3) 0.065(4) 0.082(5) -0.033(4) 0.016(3) 0.012(3)
C28 0.043(3) 0.150(8) 0.045(3) -0.049(5) 0.012(3) 0.013(4)
C55 0.056(3) 0.044(3) 0.056(3) -0.016(3) 0.017(3) 0.013(3)
C26 0.047(3) 0.109(6) 0.066(4) -0.057(4) -0.001(3) 0.029(4)
C27 0.045(3) 0.141(8) 0.067(4) -0.062(5) 0.002(3) 0.034(4)
C50 0.054(4) 0.064(4) 0.072(5) -0.002(4) 0.012(3) 0.021(3)
C49 0.053(3) 0.069(4) 0.056(4) -0.026(3) 0.017(3) 0.012(3)
C38 0.059(4) 0.077(5) 0.112(6) -0.055(5) 0.042(4) 0.008(3)
C60 0.065(12) 0.12(2) 0.068(11) -0.053(13) 0.020(9) 0.033(12)
C56 0.106(7) 0.102(7) 0.081(5) -0.031(5) 0.033(5) 0.054(5)
N15 0.077(7) 0.048(5) 0.059(6) -0.016(5) 0.024(5) 0.027(5)
C61 0.058(7) 0.053(6) 0.064(8) -0.029(6) 0.029(6) 0.007(5)
N17 0.080(10) 0.24(2) 0.090(11) -0.012(12) 0.023(9) -0.003(13)
C63 0.049(7) 0.089(10) 0.053(7) -0.013(7) 0.016(6) 0.027(7)
C62 0.14(3) 0.13(3) 0.13(3) -0.07(2) 0.08(2) 0.02(2)
C64 0.032(6) 0.32(3) 0.166(19) -0.20(2) 0.017(8) 0.007(13)
C65 0.081(10) 0.124(13) 0.070(9) -0.031(9) 0.010(7) 0.030(9)
N16 0.047(7) 0.117(12) 0.074(9) -0.011(8) 0.025(7) 0.021(8)
N18 0.097(11) 0.098(11) 0.107(11) -0.043(8) 0.019(8) 0.013(8)
C67 0.092(9) 0.096(9) 0.093(9) -0.040(6) 0.020(5) 0.023(5)
C66 0.045(9) 0.047(7) 0.044(8) -0.031(6) 0.013(6) 0.009(6)

loop_
_atom_type_symbol
_atom_type_description
_atom_type_scat_dispersion_real
_atom_type_scat_dispersion_imag
_atom_type_scat_source
C C 0.0033 0.0016 'International Tables Vol C Tables 4.2.6.8 and 6.1.1.4'
H H 0.0000 0.0000 'International Tables Vol C Tables 4.2.6.8 and 6.1.1.4'
N N 0.0061 0.0033 'International Tables Vol C Tables 4.2.6.8 and 6.1.1.4'
O O 0.0106 0.0060 'International Tables Vol C Tables 4.2.6.8 and 6.1.1.4'
F F 0.0171 0.0103 'International Tables Vol C Tables 4.2.6.8 and 6.1.1.4'
S S 0.1246 0.1234 'International Tables Vol C Tables 4.2.6.8 and 6.1.1.4'
Fe Fe 0.3463 0.8444 'International Tables Vol C Tables 4.2.6.8 and 6.1.1.4'

loop_
_geom_angle_atom_site_label_1
_geom_angle_atom_site_label_2
_geom_angle_atom_site_label_3
_geom_angle
_geom_angle_site_symmetry_3
O1 Fe1 O2 90.48(15) .
O1 Fe1 N1 95.55(15) .
O2 Fe1 N1 88.94(15) .
O1 Fe1 N3 87.00(15) .
O2 Fe1 N3 95.27(16) .
N1 Fe1 N3 175.07(16) .
O1 Fe1 N2 177.31(14) .
O2 Fe1 N2 87.20(15) .
N1 Fe1 N2 83.05(15) .
N3 Fe1 N2 94.57(16) .
O1 Fe1 S1 93.14(11) .
O2 Fe1 S1 176.36(11) .
N1 Fe1 S1 90.35(12) .
N3 Fe1 S1 85.29(12) .
N2 Fe1 S1 89.18(12) .
O4 Fe2 O3 89.59(17) .
O4 Fe2 N9 88.14(15) .
O3 Fe2 N9 101.66(18) .
O4 Fe2 N6 105.34(16) .
O3 Fe2 N6 87.87(18) .
N9 Fe2 N6 163.67(15) .
O4 Fe2 N7 87.17(17) .
O3 Fe2 N7 163.5(2) .
N9 Fe2 N7 94.38(17) .
N6 Fe2 N7 77.45(18) .
O4 Fe2 S2 167.82(11) .
O3 Fe2 S2 96.95(14) .
N9 Fe2 S2 80.50(11) .
N6 Fe2 S2 85.24(12) .
N7 Fe2 S2 89.33(14) .
C24 S1 Fe1 96.10(16) .
C48 S2 Fe2 97.11(17) .
C1 O1 Fe1 125.7(3) .
C41 O4 Fe2 134.2(3) .
C17 O2 Fe1 125.2(3) .
C7 N1 C8 121.3(4) .
C7 N1 Fe1 124.9(3) .
C8 N1 Fe1 113.8(3) .
C48 N8 N9 114.9(4) .
C24 N4 N3 113.2(3) .
C25 O3 Fe2 128.7(4) .
C47 N9 N8 113.1(4) .
C47 N9 Fe2 124.8(3) .
N8 N9 Fe2 122.1(3) .
C24 N5 H5A 120.0 .
C24 N5 H5B 120.0 .
H5A N5 H5B 120.0 .
C48 N10 H10A 120.0 .
C48 N10 H10B 120.0 .
H10A N10 H10B 120.0 .
C15 N2 C16 119.7(4) .
C15 N2 Fe1 127.7(3) .
C16 N2 Fe1 112.6(3) .
C23 N3 N4 114.2(4) .
C23 N3 Fe1 124.4(3) .
N4 N3 Fe1 121.4(3) .
C31 N6 C32 121.3(5) .
C31 N6 Fe2 123.7(4) .
C32 N6 Fe2 114.1(3) .
C40 N7 C39 119.2(5) .
C40 N7 Fe2 116.3(4) .
C39 N7 Fe2 124.5(4) .
C8 C9 C10 120.5(4) .
C8 C9 H9 119.8 .
C10 C9 H9 119.8 .
C11 C10 C9 120.4(5) .
C11 C10 H10 119.8 .
C9 C10 H10 119.8 .
C9 C8 C16 119.5(4) .
C9 C8 N1 127.5(4) .
C16 C8 N1 113.1(4) .
N9 C47 C46 127.2(4) .
N9 C47 H47 116.4 .
C46 C47 H47 116.4 .
C11 C12 C13 125.4(4) .
C11 C12 C16 117.8(4) .
C13 C12 C16 116.8(4) .
O1 C1 C2 117.6(4) .
O1 C1 C6 124.8(4) .
C2 C1 C6 117.6(4) .
N4 C24 N5 119.3(4) .
N4 C24 S1 123.9(3) .
N5 C24 S1 116.8(3) .
N1 C7 C6 125.1(4) .
N1 C7 H7 117.4 .
C6 C7 H7 117.4 .
C45 C46 C41 119.4(4) .
C45 C46 C47 118.1(4) .
C41 C46 C47 122.4(5) .
O4 C41 C42 120.7(4) .
O4 C41 C46 122.2(4) .
C42 C41 C46 117.1(5) .
C10 C11 C12 121.0(4) .
C10 C11 H11 119.5 .
C12 C11 H11 119.5 .
N2 C16 C8 116.9(4) .
N2 C16 C12 122.2(4) .
C8 C16 C12 120.9(4) .
O2 C17 C18 118.3(4) .
O2 C17 C22 124.4(4) .
C18 C17 C22 117.2(5) .
N7 C40 C32 117.1(5) .
N7 C40 C36 121.7(5) .
C32 C40 C36 121.2(5) .
C5 C6 C7 117.5(4) .
C5 C6 C1 118.7(4) .
C7 C6 C1 123.8(4) .
C43 C42 C41 121.9(5) .
C43 C42 H42 119.1 .
C41 C42 H42 119.1 .
N8 C48 N10 117.5(4) .
N8 C48 S2 125.3(3) .
N10 C48 S2 117.1(4) .
N3 C23 C22 125.5(4) .
N3 C23 H23 117.3 .
C22 C23 H23 117.3 .
C21 C22 C17 119.5(4) .
C21 C22 C23 116.8(4) .
C17 C22 C23 123.7(4) .
C33 C32 C40 118.0(5) .
C33 C32 N6 126.9(5) .
C40 C32 N6 115.0(5) .
C3 C2 C1 122.1(5) .
C3 C2 H2 119.0 .
C1 C2 H2 119.0 .
N6 C31 C30 126.8(6) .
N6 C31 H31 116.6 .
C30 C31 H31 116.6 .
C20 C21 C22 121.7(5) .
C20 C21 H21 119.1 .
C22 C21 H21 119.1 .
C5 C4 F1 119.3(5) .
C5 C4 C3 121.9(5) .
F1 C4 C3 118.9(4) .
C2 C3 C4 119.0(4) .
C2 C3 H3 120.5 .
C4 C3 H3 120.5 .
C14 C13 C12 119.6(4) .
C14 C13 H13 120.2 .
C12 C13 H13 120.2 .
C4 C5 C6 120.7(5) .
C4 C5 H5 119.7 .
C6 C5 H5 119.7 .
C44 C45 C46 122.1(5) .
C44 C45 H45 119.0 .
C46 C45 H45 119.0 .
C25 C30 C29 119.2(6) .
C25 C30 C31 123.7(5) .
C29 C30 C31 117.2(6) .
C20 C19 C18 120.8(5) .
C20 C19 H19 119.6 .
C18 C19 H19 119.6 .
C21 C20 C19 119.4(5) .
C21 C20 H20 120.3 .
C19 C20 H20 120.3 .
N2 C15 C14 121.2(5) .
N2 C15 H15 119.4 .
C14 C15 H15 119.4 .
C42 C43 C44 120.7(5) .
C42 C43 H43 119.7 .
C44 C43 H43 119.7 .
C13 C14 C15 120.4(5) .
C13 C14 H14 119.8 .
C15 C14 H14 119.8 .
C32 C33 C34 120.1(6) .
C32 C33 H33 120.0 .
C34 C33 H33 120.0 .
C35 C36 C37 125.1(6) .
C35 C36 C40 118.2(6) .
C37 C36 C40 116.7(6) .
N12 C51 C52 178.5(7) .
O3 C25 C30 123.5(5) .
O3 C25 C26 118.4(6) .
C30 C25 C26 118.1(6) .
C19 C18 C17 121.4(5) .
C19 C18 H18 119.3 .
C17 C18 H18 119.3 .
C34 C35 C36 120.5(5) .
C34 C35 H35 119.7 .
C36 C35 H35 119.7 .
C45 C44 C43 118.8(6) .
C45 C44 H44 120.6 .
C43 C44 H44 120.6 .
C35 C34 C33 121.8(6) .
C35 C34 H34 119.1 .
C33 C34 H34 119.1 .
C38 C37 C36 121.3(5) .
C38 C37 H37 119.4 .
C36 C37 H37 119.4 .
N7 C39 C38 123.2(7) .
N7 C39 H39 118.4 .
C38 C39 H39 118.4 .
C28 C29 C30 119.7(8) .
C28 C29 H29 120.1 .
C30 C29 H29 120.1 .
C51 C52 H52A 109.5 .
C51 C52 H52B 109.5 .
H52A C52 H52B 109.5 .
C51 C52 H52C 109.5 .
H52A C52 H52C 109.5 .
H52B C52 H52C 109.5 .
C29 C28 F2 118.4(9) .
C29 C28 C27 122.2(7) .
F2 C28 C27 119.4(8) .
N13 C55 C56 177.7(8) .
C27 C26 C25 121.4(8) .
C27 C26 H26 119.3 .
C25 C26 H26 119.3 .
C26 C27 C28 119.5(7) .
C26 C27 H27 120.3 .
C28 C27 H27 120.3 .
C49 C50 H50A 109.5 .
C49 C50 H50B 109.5 .
H50A C50 H50B 109.5 .
C49 C50 H50C 109.5 .
H50A C50 H50C 109.5 .
H50B C50 H50C 109.5 .
N11 C49 C50 175.3(7) .
C37 C38 C39 118.0(6) .
C37 C38 H38 121.0 .
C39 C38 H38 121.0 .
C61 C60 H60A 109.5 .
C61 C60 H60B 109.5 .
H60A C60 H60B 109.5 .
C61 C60 H60C 109.5 .
H60A C60 H60C 109.5 .
H60B C60 H60C 109.5 .
C55 C56 H56A 109.5 .
C55 C56 H56B 109.5 .
H56A C56 H56B 109.5 .
C55 C56 H56C 109.5 .
H56A C56 H56C 109.5 .
H56B C56 H56C 109.5 .
C61 N15 N15 164.4(14) 2_666
N15 C61 C60 178.0(19) .
N16 C63 C62 175(2) .
C63 C62 H62A 109.5 .
C63 C62 H62B 109.5 .
H62A C62 H62B 109.5 .
C63 C62 H62C 109.5 .
H62A C62 H62C 109.5 .
H62B C62 H62C 109.5 .
C65 C64 H64A 109.5 .
C65 C64 H64B 109.5 .
H64A C64 H64B 109.5 .
C65 C64 H64C 109.5 .
H64A C64 H64C 109.5 .
H64B C64 H64C 109.5 .
N17 C65 C64 173(2) .
N18 C67 C66 174(3) .
C67 C66 H66A 109.5 .
C67 C66 H66B 109.5 .
H66A C66 H66B 109.5 .
C67 C66 H66C 109.5 .
H66A C66 H66C 109.5 .
H66B C66 H66C 109.5 .

loop_
_geom_bond_atom_site_label_1
_geom_bond_atom_site_label_2
_geom_bond_distance
_geom_bond_site_symmetry_2
Fe1 O1 1.884(3) .
Fe1 O2 1.906(3) .
Fe1 N1 1.929(4) .
Fe1 N3 1.946(4) .
Fe1 N2 1.984(4) .
Fe1 S1 2.2295(15) .
Fe2 O4 1.899(4) .
Fe2 O3 1.954(4) .
Fe2 N9 2.091(4) .
Fe2 N6 2.107(5) .
Fe2 N7 2.111(4) .
Fe2 S2 2.3812(16) .
S1 C24 1.743(4) .
S2 C48 1.731(5) .
O1 C1 1.320(5) .
F1 C4 1.370(6) .
O4 C41 1.316(6) .
O2 C17 1.311(6) .
N1 C7 1.303(5) .
N1 C8 1.429(5) .
N8 C48 1.306(6) .
N8 N9 1.396(5) .
N4 C24 1.306(6) .
N4 N3 1.406(5) .
O3 C25 1.301(7) .
N9 C47 1.293(6) .
N5 C24 1.349(5) .
N5 H5A 0.8800 .
N5 H5B 0.8800 .
N10 C48 1.356(5) .
N10 H10A 0.8800 .
N10 H10B 0.8800 .
N2 C15 1.318(6) .
N2 C16 1.364(6) .
N3 C23 1.282(6) .
N6 C31 1.282(7) .
N6 C32 1.426(7) .
N7 C40 1.338(7) .
N7 C39 1.340(7) .
C9 C8 1.366(6) .
C9 C10 1.417(6) .
C9 H9 0.9500 .
F2 C28 1.367(8) .
C10 C11 1.375(7) .
C10 H10 0.9500 .
C8 C16 1.415(6) .
C47 C46 1.441(6) .
C47 H47 0.9500 .
C12 C11 1.407(7) .
C12 C13 1.411(7) .
C12 C16 1.422(6) .
C1 C2 1.420(6) .
C1 C6 1.424(6) .
C7 C6 1.423(6) .
C7 H7 0.9500 .
C46 C45 1.407(7) .
C46 C41 1.423(6) .
C41 C42 1.413(7) .
C11 H11 0.9500 .
C17 C18 1.417(7) .
C17 C22 1.421(7) .
C40 C32 1.425(8) .
C40 C36 1.430(7) .
C6 C5 1.407(6) .
C42 C43 1.381(9) .
C42 H42 0.9500 .
C23 C22 1.454(6) .
C23 H23 0.9500 .
C22 C21 1.409(7) .
C32 C33 1.380(8) .
C2 C3 1.362(7) .
C2 H2 0.9500 .
C31 C30 1.438(8) .
C31 H31 0.9500 .
C21 C20 1.369(7) .
C21 H21 0.9500 .
C4 C5 1.360(7) .
C4 C3 1.381(8) .
C3 H3 0.9500 .
C13 C14 1.364(8) .
C13 H13 0.9500 .
C5 H5 0.9500 .
C45 C44 1.375(7) .
C45 H45 0.9500 .
N12 C51 1.129(8) .
N11 C49 1.176(9) .
C30 C25 1.395(9) .
C30 C29 1.419(9) .
C19 C20 1.382(8) .
C19 C18 1.384(8) .
C19 H19 0.9500 .
C20 H20 0.9500 .
C15 C14 1.412(7) .
C15 H15 0.9500 .
C43 C44 1.390(9) .
C43 H43 0.9500 .
C14 H14 0.9500 .
C33 C34 1.426(8) .
C33 H33 0.9500 .
C36 C35 1.399(9) .
C36 C37 1.403(9) .
C51 C52 1.449(9) .
C25 C26 1.441(8) .
C18 H18 0.9500 .
C35 C34 1.353(10) .
C35 H35 0.9500 .
C44 H44 0.9500 .
C34 H34 0.9500 .
C37 C38 1.361(10) .
C37 H37 0.9500 .
C39 C38 1.391(8) .
C39 H39 0.9500 .
N13 C55 1.151(8) .
C29 C28 1.363(11) .
C29 H29 0.9500 .
C52 H52A 0.9800 .
C52 H52B 0.9800 .
C52 H52C 0.9800 .
C28 C27 1.376(13) .
C55 C56 1.411(9) .
C26 C27 1.347(11) .
C26 H26 0.9500 .
C27 H27 0.9500 .
C50 C49 1.453(10) .
C50 H50A 0.9800 .
C50 H50B 0.9800 .
C50 H50C 0.9800 .
C38 H38 0.9500 .
C60 C61 1.482(18) .
C60 H60A 0.9800 .
C60 H60B 0.9800 .
C60 H60C 0.9800 .
C56 H56A 0.9800 .
C56 H56B 0.9800 .
C56 H56C 0.9800 .
N15 C61 1.145(11) .
N15 N15 1.57(2) 2_666
N17 C65 1.146(12) .
C63 N16 1.143(12) .
C63 C62 1.485(18) .
C62 H62A 0.9800 .
C62 H62B 0.9800 .
C62 H62C 0.9800 .
C64 C65 1.481(17) .
C64 H64A 0.9800 .
C64 H64B 0.9800 .
C64 H64C 0.9800 .
N18 C67 1.151(13) .
C67 C66 1.483(18) .
C66 H66A 0.9800 .
C66 H66B 0.9800 .
C66 H66C 0.9800 .
